data_2239194
loop_
_publ_author_name
'Merola, Joseph'
'Husebo, Trang Le'

_publ_section_title
;
 \m-Oxido-bis[hydridotris(trimethylphosphane-\k<i>P</i>)iridium(III)](<i>Ir</i>---<i>Ir</i>)
 bis(tetrafluoridoborate) dihydrate
;
_journal_coeditor_code PK2518
_journal_issue 4
_journal_name_full 'Acta Crystallographica Section E'
_journal_page_first m122
_journal_page_last m123
_journal_paper_doi 10.1107/S160053681400453X
_journal_volume 70
_journal_year 2014
_chemical_formula_iupac '[Ir2 H2 O (C3 H9 P)6] (B F4)2, 2H2 O'
_chemical_formula_moiety 'C18 H56 Ir2 O P6 2+, 2(B F4 -), 2(H2 O)'
_chemical_formula_sum 'C18 H60 B2 F8 Ir2 O3 P6'
_chemical_formula_weight 1068.50
_chemical_name_systematic
;
\m-Oxido-bis[hydridotris(trimethylphosphane-\
\k<i>P</i>)iridium(III)](<i>Ir</i>---<i>Ir</i>) bis(tetrafluoridoborate)
dihydrate
;
_space_group_crystal_system triclinic
_space_group_IT_number 2
_space_group_name_Hall '-P 1'
_space_group_name_H-M_alt 'P -1'
_symmetry_cell_setting triclinic
_symmetry_space_group_name_Hall '-P 1'
_symmetry_space_group_name_H-M 'P -1'
_atom_sites_solution_hydrogens geom
_atom_sites_solution_primary heavy
_atom_sites_solution_secondary difmap
_audit_creation_method
;
Olex2 1.2
(compiled 2013.12.10 svn.r2853 for OlexSys, GUI svn.r4736)
;
_cell_angle_alpha 96.48(3)
_cell_angle_beta 97.81(3)
_cell_angle_gamma 97.97(3)
_cell_formula_units_Z 1
_cell_length_a 9.2686(19)
_cell_length_b 9.6491(19)
_cell_length_c 11.082(2)
_cell_measurement_reflns_used 35
_cell_measurement_temperature 298(2)
_cell_measurement_theta_max 22
_cell_measurement_theta_min 2
_cell_volume 963.6(4)
_computing_cell_refinement 'XSCANS (Siemens, 1996)'
_computing_data_collection 'XSCANS (Siemens, 1996)'
_computing_data_reduction 'XSCANS (Siemens, 1996)'
_computing_molecular_graphics 'OLEX2 (Dolomanov <i>et al.</i>, 2009)'
_computing_publication_material 'OLEX2 (Dolomanov <i>et al.</i>, 2009)'
_computing_structure_refinement 'SHELXL97 (Sheldrick, 2008)'
_computing_structure_solution 'SHELXS97 (Sheldrick, 2008)'
_diffrn_ambient_temperature 298
_diffrn_measured_fraction_theta_full 1.000
_diffrn_measured_fraction_theta_max 1.000
_diffrn_measurement_device_type 'Siemens P4'
_diffrn_measurement_method '\w scans'
_diffrn_radiation_monochromator graphite
_diffrn_radiation_type MoK\a
_diffrn_radiation_wavelength 0.71073
_diffrn_reflns_av_R_equivalents 0.0152
_diffrn_reflns_limit_h_max 12
_diffrn_reflns_limit_h_min 0
_diffrn_reflns_limit_k_max 12
_diffrn_reflns_limit_k_min -12
_diffrn_reflns_limit_l_max 14
_diffrn_reflns_limit_l_min -14
_diffrn_reflns_number 4707
_diffrn_reflns_theta_full 26.00
_diffrn_reflns_theta_max 27.50
_diffrn_reflns_theta_min 1.87
_diffrn_standards_decay_% 0.010(10)
_diffrn_standards_interval_count 300
_diffrn_standards_number 3
_exptl_absorpt_coefficient_mu 7.205
_exptl_absorpt_correction_T_max 0.420
_exptl_absorpt_correction_T_min 0.293
_exptl_absorpt_correction_type psi-scan
_exptl_absorpt_process_details '(North <i>et al.</i>, 1968)'
_exptl_crystal_colour 'clear light yellow'
_exptl_crystal_density_diffrn 1.841
_exptl_crystal_density_method 'not measured'
_exptl_crystal_description prism
_exptl_crystal_F_000 518
_exptl_crystal_size_max 0.5
_exptl_crystal_size_mid 0.3
_exptl_crystal_size_min 0.2
_refine_diff_density_max 1.043
_refine_diff_density_min -1.453
_refine_ls_extinction_method none
_refine_ls_goodness_of_fit_ref 1.101
_refine_ls_hydrogen_treatment mixed
_refine_ls_matrix_type full
_refine_ls_number_parameters 196
_refine_ls_number_reflns 4430
_refine_ls_number_restraints 1
_refine_ls_restrained_S_all 1.101
_refine_ls_R_factor_all 0.0419
_refine_ls_R_factor_gt 0.0344
_refine_ls_shift/su_max 0.000
_refine_ls_shift/su_mean 0.000
_refine_ls_structure_factor_coef Fsqd
_refine_ls_weighting_details 'calc w=1/[\s^2^(Fo^2^)+(0.0449P)^2^+1.2979P] where P=(Fo^2^+2Fc^2^)/3'
_refine_ls_weighting_scheme calc
_refine_ls_wR_factor_gt 0.0807
_refine_ls_wR_factor_ref 0.0858
_reflns_number_gt 3949
_reflns_number_total 4430
_reflns_threshold_expression I>2sigma(I)
_cod_data_source_file pk2518sup1.cif
_cod_data_source_block I
_cod_original_cell_volume 963.6(3)
_cod_database_code 2239194
_cod_database_fobs_code 2239194

loop_
_space_group_symop_id
_space_group_symop_operation_xyz
1 'x, y, z'
2 '-x, -y, -z'

loop_
_atom_site_type_symbol
_atom_site_label
_atom_site_fract_x
_atom_site_fract_y
_atom_site_fract_z
_atom_site_U_iso_or_equiv
_atom_site_adp_type
_atom_site_calc_flag
_atom_site_occupancy
_atom_site_symmetry_multiplicity
Ir Ir1 0.44635(2) 0.39247(2) 0.397713(19) 0.04330(8) Uani d 1 1
H H 0.502(7) 0.285(6) 0.477(5) 0.065 Uiso d 1 1
P P1 0.30869(19) 0.54619(17) 0.29012(15) 0.0545(4) Uani d 1 1
P P2 0.26109(19) 0.20850(19) 0.36625(17) 0.0573(4) Uani d 1 1
P P3 0.5672(2) 0.3085(2) 0.24848(19) 0.0650(5) Uani d 1 1
O O1 0.6514(12) 0.5458(12) 0.4336(9) 0.071(3) Uani d 0.50 1
C C11 0.1914(11) 0.4787(10) 0.1441(8) 0.091(3) Uani d 1 1
H H11A 0.2482 0.4349 0.0888 0.137 Uiso calc 1 1
H H11B 0.1530 0.5552 0.1092 0.137 Uiso calc 1 1
H H11C 0.1113 0.4104 0.1572 0.137 Uiso calc 1 1
C C12 0.4183(10) 0.6996(8) 0.2485(7) 0.077(2) Uani d 1 1
H H12A 0.4619 0.7628 0.3215 0.115 Uiso calc 1 1
H H12B 0.3563 0.7471 0.1960 0.115 Uiso calc 1 1
H H12C 0.4947 0.6699 0.2059 0.115 Uiso calc 1 1
C C13 0.1780(9) 0.6263(9) 0.3741(8) 0.076(2) Uani d 1 1
H H13A 0.1068 0.5534 0.3938 0.114 Uiso calc 1 1
H H13B 0.1284 0.6857 0.3241 0.114 Uiso calc 1 1
H H13C 0.2300 0.6819 0.4486 0.114 Uiso calc 1 1
C C21 0.2986(10) 0.0608(9) 0.4459(10) 0.089(3) Uani d 1 1
H H21A 0.3734 0.0170 0.4114 0.133 Uiso calc 1 1
H H21B 0.2101 -0.0068 0.4370 0.133 Uiso calc 1 1
H H21C 0.3321 0.0936 0.5315 0.133 Uiso calc 1 1
C C22 0.0959(11) 0.2463(12) 0.4220(15) 0.133(5) Uani d 1 1
H H22A 0.1169 0.2749 0.5092 0.200 Uiso calc 1 1
H H22B 0.0224 0.1633 0.4043 0.200 Uiso calc 1 1
H H22C 0.0600 0.3210 0.3823 0.200 Uiso calc 1 1
C C23 0.1925(15) 0.1187(14) 0.2126(10) 0.153(6) Uani d 1 1
H H23A 0.1346 0.1767 0.1678 0.230 Uiso calc 1 1
H H23B 0.1325 0.0306 0.2172 0.230 Uiso calc 1 1
H H23C 0.2741 0.1012 0.1713 0.230 Uiso calc 1 1
C C31 0.6143(17) 0.1367(12) 0.2590(11) 0.136(6) Uani d 1 1
H H31A 0.6139 0.1158 0.3416 0.203 Uiso calc 1 1
H H31B 0.7107 0.1338 0.2372 0.203 Uiso calc 1 1
H H31C 0.5435 0.0681 0.2038 0.203 Uiso calc 1 1
C C32 0.7546(11) 0.4063(16) 0.2693(13) 0.139(5) Uani d 1 1
H H32A 0.7517 0.5056 0.2861 0.208 Uiso calc 1 1
H H32B 0.7968 0.3878 0.1958 0.208 Uiso calc 1 1
H H32C 0.8137 0.3769 0.3369 0.208 Uiso calc 1 1
C C33 0.5107(14) 0.3194(16) 0.0923(9) 0.129(5) Uani d 1 1
H H33A 0.4247 0.2506 0.0615 0.194 Uiso calc 1 1
H H33B 0.5886 0.3015 0.0466 0.194 Uiso calc 1 1
H H33C 0.4881 0.4122 0.0834 0.194 Uiso calc 1 1
F F1 0.1765(12) 0.0878(10) 0.8932(9) 0.183(4) Uani d 1 1
F F2 0.0995(18) 0.1122(13) 0.7112(9) 0.239(6) Uani d 1 1
F F3 0.2533(12) 0.2732(13) 0.8167(16) 0.276(8) Uani d 1 1
F F4 0.0302(11) 0.2307(12) 0.8445(11) 0.195(5) Uani d 1 1
B B1 0.1475(12) 0.1797(12) 0.8151(11) 0.082(3) Uani d 1 1
O O2 0.8397(15) 0.1785(12) 0.0159(12) 0.152(4) Uani d 1 1
H H2A 0.8300 0.0897 0.0167 0.227 Uiso d 1 1
H H2B 0.9030 0.2028 -0.0295 0.227 Uiso d 1 1

loop_
_atom_site_aniso_label
_atom_site_aniso_U_11
_atom_site_aniso_U_22
_atom_site_aniso_U_33
_atom_site_aniso_U_12
_atom_site_aniso_U_13
_atom_site_aniso_U_23
Ir1 0.04201(12) 0.03886(12) 0.04581(13) 0.01001(8) -0.00422(8) 0.00061(8)
P1 0.0565(9) 0.0488(8) 0.0551(9) 0.0168(7) -0.0087(7) 0.0040(7)
P2 0.0473(8) 0.0595(9) 0.0631(10) 0.0015(7) 0.0047(7) 0.0133(8)
P3 0.0593(10) 0.0768(12) 0.0724(11) 0.0272(9) 0.0252(9) 0.0294(9)
O1 0.073(6) 0.078(7) 0.054(5) 0.013(5) -0.004(5) -0.001(5)
C11 0.091(6) 0.092(6) 0.080(5) 0.032(5) -0.034(5) -0.003(5)
C12 0.087(6) 0.072(5) 0.069(5) 0.014(4) -0.005(4) 0.019(4)
C13 0.061(4) 0.081(5) 0.088(5) 0.033(4) 0.000(4) 0.008(4)
C21 0.083(6) 0.062(5) 0.122(8) 0.005(4) 0.009(5) 0.031(5)
C22 0.069(6) 0.111(8) 0.252(17) 0.032(6) 0.075(8) 0.078(10)
C23 0.159(12) 0.161(11) 0.088(7) -0.101(10) -0.029(7) 0.012(7)
C31 0.215(15) 0.115(8) 0.129(9) 0.105(10) 0.103(10) 0.044(7)
C32 0.065(6) 0.221(16) 0.147(11) 0.021(8) 0.041(7) 0.066(11)
C33 0.139(10) 0.215(14) 0.064(5) 0.094(10) 0.036(6) 0.040(7)
F1 0.223(10) 0.145(7) 0.182(8) 0.062(7) -0.027(7) 0.050(6)
F2 0.349(18) 0.228(12) 0.105(6) -0.025(12) 0.014(8) -0.015(7)
F3 0.136(8) 0.222(12) 0.46(2) -0.071(8) 0.055(11) 0.102(14)
F4 0.173(8) 0.227(11) 0.245(11) 0.118(8) 0.097(8) 0.110(9)
B1 0.077(6) 0.080(6) 0.086(7) 0.003(5) 0.013(5) 0.003(5)
O2 0.179(10) 0.139(8) 0.165(9) 0.073(8) 0.071(7) 0.027(7)

loop_
_atom_type_symbol
_atom_type_description
_atom_type_scat_dispersion_real
_atom_type_scat_dispersion_imag
_atom_type_scat_source
C C 0.0033 0.0016 'International Tables Vol C Tables 4.2.6.8 and 6.1.1.4'
H H 0.0000 0.0000 'International Tables Vol C Tables 4.2.6.8 and 6.1.1.4'
B B 0.0013 0.0007 'International Tables Vol C Tables 4.2.6.8 and 6.1.1.4'
F F 0.0171 0.0103 'International Tables Vol C Tables 4.2.6.8 and 6.1.1.4'
O O 0.0106 0.0060 'International Tables Vol C Tables 4.2.6.8 and 6.1.1.4'
P P 0.1023 0.0942 'International Tables Vol C Tables 4.2.6.8 and 6.1.1.4'
Ir Ir -1.4442 7.9887 'International Tables Vol C Tables 4.2.6.8 and 6.1.1.4'

loop_
_geom_angle_atom_site_label_1
_geom_angle_atom_site_label_2
_geom_angle_atom_site_label_3
_geom_angle_site_symmetry_1
_geom_angle_site_symmetry_3
_geom_angle
Ir1 Ir1 H 2_666 . 88(3)
P1 Ir1 Ir1 . 2_666 92.32(5)
P1 Ir1 H . . 167(3)
P2 Ir1 Ir1 . 2_666 132.22(5)
P2 Ir1 H . . 75(3)
P2 Ir1 P1 . . 95.38(7)
P2 Ir1 P3 . . 95.89(8)
P3 Ir1 Ir1 . 2_666 128.86(6)
P3 Ir1 H . . 89(3)
P3 Ir1 P1 . . 100.31(7)
O1 Ir1 Ir1 . 2_666 50.6(3)
O1 Ir1 Ir1 2_666 2_666 49.2(3)
O1 Ir1 H 2_666 . 81(3)
O1 Ir1 H . . 97(3)
O1 Ir1 P1 . . 93.5(3)
O1 Ir1 P1 2_666 . 89.5(3)
O1 Ir1 P2 . . 170.5(3)
O1 Ir1 P2 2_666 . 83.7(3)
O1 Ir1 P3 2_666 . 170.2(3)
O1 Ir1 P3 . . 79.2(3)
O1 Ir1 O1 . 2_666 99.8(4)
C11 P1 Ir1 . . 120.0(3)
C11 P1 C13 . . 100.5(4)
C12 P1 Ir1 . . 115.3(3)
C12 P1 C11 . . 100.7(4)
C12 P1 C13 . . 102.1(4)
C13 P1 Ir1 . . 115.4(3)
C21 P2 Ir1 . . 114.9(3)
C21 P2 C23 . . 100.6(6)
C22 P2 Ir1 . . 114.6(4)
C22 P2 C21 . . 100.8(5)
C22 P2 C23 . . 102.8(7)
C23 P2 Ir1 . . 120.3(4)
C31 P3 Ir1 . . 115.4(3)
C31 P3 C32 . . 97.9(7)
C32 P3 Ir1 . . 109.8(5)
C33 P3 Ir1 . . 122.3(4)
C33 P3 C31 . . 107.5(6)
C33 P3 C32 . . 100.0(6)
Ir1 O1 Ir1 . 2_666 80.2(4)
P1 C11 H11A . . 109.5
P1 C11 H11B . . 109.5
P1 C11 H11C . . 109.5
H11A C11 H11B . . 109.5
H11A C11 H11C . . 109.5
H11B C11 H11C . . 109.5
P1 C12 H12A . . 109.5
P1 C12 H12B . . 109.5
P1 C12 H12C . . 109.5
H12A C12 H12B . . 109.5
H12A C12 H12C . . 109.5
H12B C12 H12C . . 109.5
P1 C13 H13A . . 109.5
P1 C13 H13B . . 109.5
P1 C13 H13C . . 109.5
H13A C13 H13B . . 109.5
H13A C13 H13C . . 109.5
H13B C13 H13C . . 109.5
P2 C21 H21A . . 109.5
P2 C21 H21B . . 109.5
P2 C21 H21C . . 109.5
H21A C21 H21B . . 109.5
H21A C21 H21C . . 109.5
H21B C21 H21C . . 109.5
P2 C22 H22A . . 109.5
P2 C22 H22B . . 109.5
P2 C22 H22C . . 109.5
H22A C22 H22B . . 109.5
H22A C22 H22C . . 109.5
H22B C22 H22C . . 109.5
P2 C23 H23A . . 109.5
P2 C23 H23B . . 109.5
P2 C23 H23C . . 109.5
H23A C23 H23B . . 109.5
H23A C23 H23C . . 109.5
H23B C23 H23C . . 109.5
P3 C31 H31A . . 109.5
P3 C31 H31B . . 109.5
P3 C31 H31C . . 109.5
H31A C31 H31B . . 109.5
H31A C31 H31C . . 109.5
H31B C31 H31C . . 109.5
P3 C32 H32A . . 109.5
P3 C32 H32B . . 109.5
P3 C32 H32C . . 109.5
H32A C32 H32B . . 109.5
H32A C32 H32C . . 109.5
H32B C32 H32C . . 109.5
P3 C33 H33A . . 109.5
P3 C33 H33B . . 109.5
P3 C33 H33C . . 109.5
H33A C33 H33B . . 109.5
H33A C33 H33C . . 109.5
H33B C33 H33C . . 109.5
F2 B1 F1 . . 108.4(11)
F2 B1 F4 . . 102.0(12)
F3 B1 F1 . . 112.7(12)
F3 B1 F2 . . 114.0(13)
F3 B1 F4 . . 112.5(12)
F4 B1 F1 . . 106.4(10)
H2A O2 H2B . . 109.5

loop_
_geom_bond_atom_site_label_1
_geom_bond_atom_site_label_2
_geom_bond_site_symmetry_2
_geom_bond_distance
Ir1 Ir1 2_666 2.8614(12)
Ir1 H . 1.53(2)
Ir1 P1 . 2.4000(17)
Ir1 P2 . 2.2524(19)
Ir1 P3 . 2.258(2)
Ir1 O1 2_666 2.242(10)
Ir1 O1 . 2.200(11)
P1 C11 . 1.820(8)
P1 C12 . 1.817(8)
P1 C13 . 1.827(8)
P2 C21 . 1.808(8)
P2 C22 . 1.794(9)
P2 C23 . 1.809(11)
P3 C31 . 1.784(9)
P3 C32 . 1.830(11)
P3 C33 . 1.759(10)
O1 Ir1 2_666 2.242(10)
C11 H11A . 0.9600
C11 H11B . 0.9600
C11 H11C . 0.9600
C12 H12A . 0.9600
C12 H12B . 0.9600
C12 H12C . 0.9600
C13 H13A . 0.9600
C13 H13B . 0.9600
C13 H13C . 0.9600
C21 H21A . 0.9600
C21 H21B . 0.9600
C21 H21C . 0.9600
C22 H22A . 0.9600
C22 H22B . 0.9600
C22 H22C . 0.9600
C23 H23A . 0.9600
C23 H23B . 0.9600
C23 H23C . 0.9600
C31 H31A . 0.9600
C31 H31B . 0.9600
C31 H31C . 0.9600
C32 H32A . 0.9600
C32 H32B . 0.9600
C32 H32C . 0.9600
C33 H33A . 0.9600
C33 H33B . 0.9600
C33 H33C . 0.9600
F1 B1 . 1.336(14)
F2 B1 . 1.249(14)
F3 B1 . 1.234(13)
F4 B1 . 1.318(13)
O2 H2A . 0.8500
O2 H2B . 0.8499

loop_
_geom_hbond_atom_site_label_D
_geom_hbond_atom_site_label_H
_geom_hbond_atom_site_label_A
_geom_hbond_site_symmetry_A
_geom_hbond_distance_DH
_geom_hbond_distance_HA
_geom_hbond_distance_DA
_geom_hbond_angle_DHA
O2 H2A F1 2_656 0.85 2.08 2.856(15) 152
O2 H2B F4 1_654 0.85 1.96 2.804(18) 170

loop_
_geom_torsion_atom_site_label_1
_geom_torsion_atom_site_label_2
_geom_torsion_atom_site_label_3
_geom_torsion_atom_site_label_4
_geom_torsion_site_symmetry_1
_geom_torsion_site_symmetry_4
_geom_torsion
Ir1 Ir1 P1 C11 2_666 . -176.0(4)
Ir1 Ir1 P1 C12 2_666 . 63.3(3)
Ir1 Ir1 P1 C13 2_666 . -55.5(3)
Ir1 Ir1 P2 C21 2_666 . -75.3(4)
Ir1 Ir1 P2 C22 2_666 . 40.9(5)
Ir1 Ir1 P2 C23 2_666 . 164.2(7)
Ir1 Ir1 P3 C31 2_666 . 106.5(6)
Ir1 Ir1 P3 C32 2_666 . -2.9(5)
Ir1 Ir1 P3 C33 2_666 . -119.5(6)
P1 Ir1 P2 C21 . . -173.4(4)
P1 Ir1 P2 C22 . . -57.2(5)
P1 Ir1 P2 C23 . . 66.2(7)
P1 Ir1 P3 C31 . . -152.0(6)
P1 Ir1 P3 C32 . . 98.6(5)
P1 Ir1 P3 C33 . . -18.0(6)
P1 Ir1 O1 Ir1 . 2_666 90.1(2)
P2 Ir1 P1 C11 . . -43.2(4)
P2 Ir1 P1 C12 . . -163.9(3)
P2 Ir1 P1 C13 . . 77.3(3)
P2 Ir1 P3 C31 . . -55.4(6)
P2 Ir1 P3 C32 . . -164.9(5)
P2 Ir1 P3 C33 . . 78.6(6)
P3 Ir1 P1 C11 . . 53.8(4)
P3 Ir1 P1 C12 . . -66.9(3)
P3 Ir1 P1 C13 . . 174.3(3)
P3 Ir1 P2 C21 . . 85.6(4)
P3 Ir1 P2 C22 . . -158.2(5)
P3 Ir1 P2 C23 . . -34.8(7)
P3 Ir1 O1 Ir1 . 2_666 -170.1(3)
O1 Ir1 P1 C11 . . 133.4(5)
O1 Ir1 P1 C11 2_666 . -126.8(5)
O1 Ir1 P1 C12 2_666 . 112.5(4)
O1 Ir1 P1 C12 . . 12.7(4)
O1 Ir1 P1 C13 2_666 . -6.3(4)
O1 Ir1 P1 C13 . . -106.1(4)
O1 Ir1 P2 C21 2_666 . -84.5(5)
O1 Ir1 P2 C22 2_666 . 31.7(6)
O1 Ir1 P2 C23 2_666 . 155.1(7)
O1 Ir1 P3 C31 . . 116.3(7)
O1 Ir1 P3 C32 . . 6.9(5)
O1 Ir1 P3 C33 . . -109.6(7)
O1 Ir1 O1 Ir1 2_666 2_666 0.0
